data_4130531
loop_
_publ_author_name
'Meng, Dong'
'Fu, Huiting'
'Xiao, Chengyi'
'Meng, Xiangyi'
'Winands, Thorsten'
'Ma, Wei'
'Wei, Wei'
'Fan, Bingbing'
'Huo, Lijun'
'Doltsinis, Nikos L.'
'Li, Yan'
'Sun, Yanming'
'Wang, Zhaohui'

_publ_section_title
;
 Three-Bladed Rylene Propellers with Three-Dimensional Network Assembly
 for Organic Electronics.
;
_journal_issue 32
_journal_name_full 'Journal of the American Chemical Society'
_journal_page_first 10184
_journal_page_last 10190
_journal_paper_doi 10.1021/jacs.6b04368
_journal_volume 138
_journal_year 2016
_chemical_formula_sum 'C144 H150 N6 O12 Se3'
_chemical_formula_weight 2393.58
_space_group_IT_number 15
_space_group_name_Hall '-C 2yc'
_space_group_name_H-M_alt 'C 1 2/c 1'
_atom_sites_solution_hydrogens geom
_atom_sites_solution_primary direct
_atom_sites_solution_secondary difmap
_audit_creation_method SHELXL-97
_cell_angle_alpha 90.00
_cell_angle_beta 102.71(3)
_cell_angle_gamma 90.00
_cell_formula_units_Z 8
_cell_length_a 24.871(5)
_cell_length_b 40.663(8)
_cell_length_c 31.272(6)
_cell_measurement_temperature 173(2)
_cell_volume 30851(11)
_computing_structure_refinement 'SHELXL-97 (Sheldrick, 1997)'
_computing_structure_solution 'SHELXS-97 (Sheldrick, 1990)'
_diffrn_ambient_temperature 173(2)
_diffrn_measured_fraction_theta_full 0.997
_diffrn_measured_fraction_theta_max 0.997
_diffrn_radiation_monochromator graphite
_diffrn_radiation_source 'fine-focus sealed tube'
_diffrn_radiation_type MoK\a
_diffrn_radiation_wavelength 0.71073
_diffrn_reflns_av_R_equivalents 0.1623
_diffrn_reflns_av_sigmaI/netI 0.1421
_diffrn_reflns_limit_h_max 32
_diffrn_reflns_limit_h_min -32
_diffrn_reflns_limit_k_max 52
_diffrn_reflns_limit_k_min -52
_diffrn_reflns_limit_l_max 40
_diffrn_reflns_limit_l_min -32
_diffrn_reflns_number 128100
_diffrn_reflns_theta_full 27.50
_diffrn_reflns_theta_max 27.50
_diffrn_reflns_theta_min 0.98
_exptl_absorpt_coefficient_mu 0.767
_exptl_crystal_density_diffrn 1.031
_exptl_crystal_density_method 'not measured'
_exptl_crystal_F_000 10032
_refine_diff_density_max 1.213
_refine_diff_density_min -0.657
_refine_diff_density_rms 0.132
_refine_ls_extinction_method none
_refine_ls_goodness_of_fit_ref 0.990
_refine_ls_hydrogen_treatment mixed
_refine_ls_matrix_type full
_refine_ls_number_parameters 946
_refine_ls_number_reflns 35308
_refine_ls_number_restraints 363
_refine_ls_restrained_S_all 0.992
_refine_ls_R_factor_all 0.3327
_refine_ls_R_factor_gt 0.1772
_refine_ls_shift/su_max 0.306
_refine_ls_shift/su_mean 0.016
_refine_ls_structure_factor_coef Fsqd
_refine_ls_weighting_details 'calc w=1/[\s^2^(Fo^2^)+(0.2000P)^2^+0.0000P] where P=(Fo^2^+2Fc^2^)/3'
_refine_ls_weighting_scheme calc
_refine_ls_wR_factor_gt 0.4266
_refine_ls_wR_factor_ref 0.4982
_reflns_number_gt 8319
_reflns_number_total 35308
_reflns_threshold_expression >2sigma(I)
_cod_data_source_file ja6b04368_si_003.cif
_cod_data_source_block e:\crystals\mx4665a\m
_cod_database_code 4130531

loop_
_space_group_symop_id
_space_group_symop_operation_xyz
1 'x, y, z'
2 '-x, y, -z+1/2'
3 'x+1/2, y+1/2, z'
4 '-x+1/2, y+1/2, -z+1/2'
5 '-x, -y, -z'
6 'x, -y, z-1/2'
7 '-x+1/2, -y+1/2, -z'
8 'x+1/2, -y+1/2, z-1/2'

loop_
_atom_site_label
_atom_site_type_symbol
_atom_site_fract_x
_atom_site_fract_y
_atom_site_fract_z
_atom_site_U_iso_or_equiv
_atom_site_adp_type
_atom_site_occupancy
_atom_site_symmetry_multiplicity
_atom_site_calc_flag
_atom_site_refinement_flags
Se1 Se 0.64558(5) 0.23298(2) 0.49450(4) 0.1649(6) Uani 1 1 d U
Se2 Se 1.10555(6) 0.28601(3) 0.25939(5) 0.1913(7) Uani 1 1 d U
Se3 Se 1.03878(7) -0.04865(3) 0.45420(4) 0.1931(7) Uani 1 1 d U
O1 O 0.6725(5) 0.3220(2) 0.3532(4) 0.264(6) Uani 1 1 d U
O2 O 0.8104(3) 0.27382(18) 0.2972(2) 0.181(3) Uani 1 1 d U
O3 O 0.7183(4) 0.12302(19) 0.6071(3) 0.225(4) Uani 1 1 d U
O4 O 0.8508(4) 0.07347(19) 0.5502(3) 0.223(4) Uani 1 1 d U
O5 O 0.9100(4) 0.30438(16) 0.4372(3) 0.195(4) Uani 1 1 d U
O6 O 1.0178(5) 0.3719(2) 0.3715(4) 0.272(6) Uani 1 1 d U
O7 O 1.1540(3) 0.15933(18) 0.2047(2) 0.188(3) Uani 1 1 d U
O8 O 1.0900(4) 0.08743(19) 0.2967(3) 0.193(3) Uani 1 1 d U
O9 O 0.8039(4) -0.05651(19) 0.4315(3) 0.209(3) Uani 1 1 d U
O10 O 0.7421(3) 0.04791(19) 0.3972(2) 0.177(3) Uani 1 1 d U
O11 O 1.1786(4) 0.1289(3) 0.4311(4) 0.243(4) Uani 1 1 d U
O12 O 1.2365(4) 0.0295(2) 0.4634(4) 0.229(4) Uani 1 1 d U
N1 N 0.7373(5) 0.2967(2) 0.3251(3) 0.198(5) Uani 1 1 d U
N3 N 0.9659(5) 0.3360(2) 0.4090(4) 0.205(4) Uani 1 1 d U
N4 N 1.1183(4) 0.1229(2) 0.2504(2) 0.160(3) Uani 1 1 d U
N5 N 0.7753(6) -0.0062(3) 0.4147(4) 0.194(3) Uani 1 1 d U
N12 N 1.2107(6) 0.0807(3) 0.4543(4) 0.204(4) Uani 1 1 d U
N71 N 0.7926(5) 0.1015(3) 0.5857(3) 0.227(5) Uani 1 1 d U
C1 C 0.7808(5) 0.2747(2) 0.3278(4) 0.162(4) Uani 1 1 d U
C2 C 0.7117(6) 0.3021(3) 0.3611(4) 0.194(5) Uani 1 1 d U
C3 C 0.7127(4) 0.2708(2) 0.3867(3) 0.127(3) Uani 1 1 d U
C4 C 0.6739(4) 0.26921(19) 0.4154(3) 0.143(3) Uani 1 1 d U
C5 C 0.6835(4) 0.2425(2) 0.4497(3) 0.131(3) Uani 1 1 d U
C6 C 0.7210(4) 0.2193(2) 0.4500(3) 0.141(3) Uani 1 1 d U
C7 C 0.7595(5) 0.2219(2) 0.4179(4) 0.156(4) Uani 1 1 d U
C8 C 0.7509(4) 0.2466(2) 0.3876(3) 0.137(3) Uani 1 1 d U
C9 C 0.7862(5) 0.2498(2) 0.3607(4) 0.156(4) Uani 1 1 d U
C10 C 0.8274(4) 0.2259(2) 0.3604(4) 0.149(3) Uani 1 1 d U
C11 C 0.8404(4) 0.2004(2) 0.3937(3) 0.135(3) Uani 1 1 d U
C12 C 0.8037(4) 0.1978(2) 0.4232(4) 0.159(4) Uani 1 1 d U
C13 C 0.8058(4) 0.1714(2) 0.4507(3) 0.138(3) Uani 1 1 d U
C14 C 0.7744(4) 0.17230(18) 0.4856(3) 0.137(3) Uani 1 1 d U
C15 C 0.7271(5) 0.1971(2) 0.4805(3) 0.148(3) Uani 1 1 d U
C16 C 0.6978(4) 0.1986(2) 0.5116(4) 0.155(4) Uani 1 1 d U
C17 C 0.7051(5) 0.1726(3) 0.5432(3) 0.167(4) Uani 1 1 d U
C18 C 0.7407(4) 0.1483(2) 0.5480(3) 0.140(3) Uani 1 1 d U
C19 C 0.7498(7) 0.1253(3) 0.5824(5) 0.233(7) Uani 1 1 d U
C20 C 0.8162(5) 0.0960(3) 0.5436(4) 0.177(5) Uani 1 1 d U
C21 C 0.8164(5) 0.1211(2) 0.5194(4) 0.158(4) Uani 1 1 d U
C22 C 0.7741(4) 0.1488(2) 0.5154(3) 0.149(4) Uani 1 1 d U
C23 C 0.8538(5) 0.1229(2) 0.4861(4) 0.170(4) Uani 1 1 d U
C24 C 0.8498(5) 0.1474(2) 0.4564(3) 0.161(4) Uani 1 1 d U
C25 C 0.9943(7) 0.3467(3) 0.3701(5) 0.203(6) Uani 1 1 d U
C26 C 0.9420(5) 0.3082(3) 0.4195(4) 0.171(4) Uani 1 1 d U
C27 C 0.9570(5) 0.2773(2) 0.3932(3) 0.154(4) Uani 1 1 d U
C28 C 0.9407(4) 0.2469(2) 0.4011(4) 0.168(4) Uani 1 1 d U
C29 C 0.9534(4) 0.2189(2) 0.3803(3) 0.134(3) Uani 1 1 d U
C30 C 0.9919(4) 0.2239(2) 0.3477(3) 0.144(3) Uani 1 1 d U
C31 C 1.0071(4) 0.2560(2) 0.3386(3) 0.147(3) Uani 1 1 d U
C32 C 0.9957(5) 0.2858(2) 0.3600(4) 0.149(3) Uani 1 1 d U
C33 C 1.0095(5) 0.3156(3) 0.3479(3) 0.154(4) Uani 1 1 d U
C34 C 1.0407(5) 0.3191(3) 0.3214(3) 0.163(4) Uani 1 1 d U
C35 C 1.0614(4) 0.2910(3) 0.3043(4) 0.150(3) Uani 1 1 d U
C36 C 1.0389(4) 0.2599(2) 0.3096(3) 0.146(3) Uani 1 1 d U
C37 C 1.0596(4) 0.2347(2) 0.2913(3) 0.144(3) Uani 1 1 d U
C38 C 1.0983(4) 0.2417(3) 0.2622(3) 0.163(4) Uani 1 1 d U
C39 C 1.1151(6) 0.2128(3) 0.2422(4) 0.187(5) Uani 1 1 d U
C40 C 1.1034(4) 0.1826(3) 0.2546(3) 0.135(3) Uani 1 1 d U
C41 C 1.1314(6) 0.1571(3) 0.2332(4) 0.188(5) Uani 1 1 d U
C42 C 1.0718(5) 0.1746(3) 0.2835(3) 0.150(3) Uani 1 1 d U
C43 C 1.0490(5) 0.1992(2) 0.3028(4) 0.162(4) Uani 1 1 d U
C44 C 1.0153(4) 0.1969(2) 0.3348(3) 0.152(4) Uani 1 1 d U
C45 C 1.0115(4) 0.1632(2) 0.3489(3) 0.146(3) Uani 1 1 d U
C46 C 1.0335(4) 0.1383(2) 0.3307(3) 0.132(3) Uani 1 1 d U
C47 C 1.0632(4) 0.1429(2) 0.2984(3) 0.154(4) Uani 1 1 d U
C48 C 1.0950(5) 0.1159(3) 0.2845(3) 0.158(4) Uani 1 1 d U
C49 C 0.7828(4) 0.0367(2) 0.4125(3) 0.159(4) Uani 1 1 d U
C50 C 0.8238(7) -0.0253(3) 0.4317(4) 0.177(4) Uani 1 1 d U
C51 C 0.8724(7) -0.0152(3) 0.4297(5) 0.193(4) Uani 1 1 d U
C52 C 0.9133(6) -0.0401(3) 0.4383(4) 0.179(3) Uani 1 1 d U
C53 C 0.9712(6) -0.0292(2) 0.4433(3) 0.170(3) Uani 1 1 d U
C54 C 0.9805(5) 0.0101(2) 0.4413(3) 0.138(3) Uani 1 1 d U
C55 C 0.9351(4) 0.0288(2) 0.4324(3) 0.119(2) Uani 1 1 d U
C56 C 0.8842(5) 0.0198(3) 0.4298(4) 0.155(3) Uani 1 1 d U
C58 C 0.8562(6) 0.0756(3) 0.4166(5) 0.186(5) Uani 1 1 d U
C59 C 0.9028(5) 0.0870(2) 0.4214(3) 0.134(3) Uani 1 1 d U
C60 C 0.9463(5) 0.0644(2) 0.4256(3) 0.144(3) Uani 1 1 d U
C61 C 1.0023(5) 0.0756(2) 0.4282(3) 0.143(3) Uani 1 1 d U
C62 C 1.0150(5) 0.1073(2) 0.4147(3) 0.128(3) Uani 1 1 d U
C63 C 1.0694(5) 0.1127(2) 0.4205(3) 0.136(3) Uani 1 1 d U
C64 C 1.1129(6) 0.0938(3) 0.4342(3) 0.158(3) Uani 1 1 d U
C65 C 1.1717(6) 0.1015(4) 0.4381(5) 0.181(4) Uani 1 1 d U
C66 C 1.1016(6) 0.0594(3) 0.4435(4) 0.150(3) Uani 1 1 d U
C67 C 1.1417(6) 0.0350(3) 0.4537(3) 0.164(3) Uani 1 1 d U
C68 C 1.1956(7) 0.0463(4) 0.4542(5) 0.189(4) Uani 1 1 d U
C69 C 1.1289(4) -0.0020(2) 0.4634(3) 0.152(3) Uani 1 1 d U
C70 C 1.0790(4) -0.0032(2) 0.4515(3) 0.136(2) Uani 1 1 d U
C71 C 1.0310(4) 0.0161(2) 0.4462(3) 0.137(3) Uani 1 1 d U
C72 C 1.0523(6) 0.0530(2) 0.4398(4) 0.150(3) Uani 1 1 d U
C73 C 0.8872(4) 0.1809(2) 0.4018(3) 0.133(3) Uani 1 1 d U
C74 C 0.8814(4) 0.1478(2) 0.4231(3) 0.139(3) Uani 1 1 d U
C75 C 0.9177(5) 0.1226(2) 0.4177(3) 0.160(4) Uani 1 1 d U
C76 C 0.9659(4) 0.1296(2) 0.4031(3) 0.133(3) Uani 1 1 d U
C77 C 0.9703(4) 0.1586(2) 0.3812(3) 0.136(3) Uani 1 1 d U
C78 C 0.9421(4) 0.1856(2) 0.3878(3) 0.139(3) Uani 1 1 d U
C87 C 0.8370(4) 0.0413(3) 0.4198(4) 0.145(3) Uani 1 1 d U

loop_
_atom_site_aniso_label
_atom_site_aniso_U_11
_atom_site_aniso_U_22
_atom_site_aniso_U_33
_atom_site_aniso_U_23
_atom_site_aniso_U_13
_atom_site_aniso_U_12
Se1 0.2169(12) 0.1198(8) 0.2110(11) 0.0158(6) 0.1614(10) 0.0391(7)
Se2 0.2648(16) 0.1441(10) 0.2237(13) 0.0061(8) 0.1803(12) -0.0143(9)
Se3 0.3180(18) 0.1112(8) 0.1975(11) 0.0347(7) 0.1591(12) 0.0848(9)
O1 0.331(12) 0.137(6) 0.411(14) 0.094(7) 0.271(12) 0.118(7)
O2 0.251(8) 0.161(5) 0.170(5) 0.059(4) 0.132(5) 0.079(5)
O3 0.329(10) 0.154(6) 0.266(8) 0.097(6) 0.224(8) 0.087(6)
O4 0.330(11) 0.155(6) 0.249(8) 0.096(6) 0.201(8) 0.123(7)
O5 0.235(8) 0.107(4) 0.307(9) -0.021(5) 0.197(7) 0.017(4)
O6 0.374(14) 0.123(6) 0.423(15) -0.058(8) 0.315(13) -0.029(7)
O7 0.269(8) 0.162(6) 0.187(6) 0.005(4) 0.164(6) 0.038(5)
O8 0.271(8) 0.141(5) 0.226(7) 0.015(5) 0.182(7) 0.085(6)
O9 0.266(9) 0.126(5) 0.273(9) -0.006(6) 0.141(8) -0.007(5)
O10 0.127(5) 0.205(6) 0.165(5) 0.081(5) -0.038(4) 0.010(5)
O11 0.249(9) 0.160(7) 0.343(13) 0.017(9) 0.116(9) 0.001(6)
O12 0.218(8) 0.183(7) 0.290(10) 0.018(7) 0.066(8) 0.085(7)
N1 0.287(11) 0.131(6) 0.238(9) 0.080(6) 0.191(9) 0.096(6)
N3 0.291(12) 0.123(5) 0.268(10) -0.028(6) 0.205(9) -0.007(6)
N4 0.215(8) 0.156(5) 0.136(5) 0.014(5) 0.099(5) 0.055(6)
N5 0.248(8) 0.148(6) 0.204(9) 0.016(7) 0.089(8) 0.014(6)
N12 0.208(8) 0.182(7) 0.243(10) -0.032(8) 0.092(9) 0.073(6)
N71 0.334(12) 0.194(9) 0.216(8) 0.084(7) 0.197(9) 0.125(8)
C1 0.238(11) 0.091(6) 0.199(9) 0.030(5) 0.138(8) 0.045(6)
C2 0.251(13) 0.153(9) 0.229(11) 0.057(7) 0.166(10) 0.064(8)
C3 0.119(6) 0.142(7) 0.134(6) 0.026(5) 0.061(5) 0.032(5)
C4 0.190(8) 0.084(5) 0.194(8) 0.008(4) 0.129(7) 0.026(5)
C5 0.176(8) 0.125(6) 0.119(5) 0.003(4) 0.093(5) 0.045(5)
C6 0.196(9) 0.111(6) 0.150(7) 0.013(4) 0.113(7) 0.046(5)
C7 0.202(9) 0.094(6) 0.218(9) 0.026(5) 0.148(8) 0.045(5)
C8 0.169(8) 0.110(6) 0.161(7) 0.012(5) 0.098(6) 0.024(5)
C9 0.204(9) 0.099(6) 0.205(9) 0.038(5) 0.135(8) 0.048(6)
C10 0.167(8) 0.122(7) 0.193(8) 0.030(5) 0.116(7) 0.032(5)
C11 0.171(7) 0.129(6) 0.134(6) 0.010(4) 0.096(6) 0.048(5)
C12 0.210(9) 0.099(6) 0.221(9) 0.034(5) 0.161(8) 0.052(5)
C13 0.192(8) 0.091(5) 0.165(7) 0.012(4) 0.112(6) 0.028(5)
C14 0.184(8) 0.074(4) 0.194(7) 0.010(4) 0.131(7) 0.023(4)
C15 0.214(9) 0.091(6) 0.177(8) 0.017(5) 0.125(7) 0.035(5)
C16 0.194(9) 0.127(7) 0.191(8) 0.040(5) 0.143(7) 0.036(5)
C17 0.243(11) 0.154(8) 0.143(7) 0.014(5) 0.129(8) 0.060(7)
C18 0.212(9) 0.094(5) 0.151(6) 0.000(4) 0.120(7) 0.026(5)
C19 0.363(18) 0.165(10) 0.248(12) 0.079(8) 0.235(13) 0.123(10)
C20 0.255(12) 0.134(8) 0.180(8) 0.061(6) 0.130(8) 0.092(8)
C21 0.221(10) 0.103(6) 0.188(8) 0.038(5) 0.130(8) 0.050(6)
C22 0.201(9) 0.105(6) 0.179(8) 0.032(5) 0.122(7) 0.046(5)
C23 0.226(11) 0.121(7) 0.204(9) 0.054(6) 0.139(8) 0.079(7)
C24 0.249(11) 0.090(5) 0.196(8) 0.031(5) 0.161(8) 0.060(6)
C25 0.296(15) 0.122(6) 0.250(11) -0.023(8) 0.189(12) -0.004(8)
C26 0.203(11) 0.113(6) 0.242(11) -0.011(6) 0.148(9) 0.011(6)
C27 0.206(10) 0.114(5) 0.178(8) -0.008(6) 0.120(7) 0.012(6)
C28 0.192(10) 0.112(5) 0.245(11) 0.008(7) 0.149(9) 0.036(6)
C29 0.164(8) 0.120(5) 0.146(6) -0.018(5) 0.094(6) 0.002(5)
C30 0.174(8) 0.113(5) 0.186(8) 0.029(6) 0.125(7) 0.031(5)
C31 0.172(8) 0.121(5) 0.181(8) -0.005(6) 0.112(7) 0.004(6)
C32 0.176(9) 0.115(5) 0.182(8) 0.001(6) 0.093(7) 0.018(6)
C33 0.202(10) 0.120(5) 0.173(8) -0.021(6) 0.111(7) -0.011(6)
C34 0.217(11) 0.137(6) 0.166(8) -0.015(6) 0.107(7) -0.027(7)
C35 0.168(9) 0.127(5) 0.187(8) 0.026(6) 0.106(7) 0.010(6)
C36 0.196(9) 0.130(5) 0.144(7) 0.020(5) 0.108(6) -0.001(6)
C37 0.178(9) 0.138(5) 0.143(7) 0.008(5) 0.094(6) 0.000(6)
C38 0.181(9) 0.165(5) 0.179(8) -0.008(6) 0.121(7) 0.004(7)
C39 0.262(13) 0.142(5) 0.210(10) 0.029(7) 0.165(10) 0.038(8)
C40 0.136(7) 0.143(5) 0.149(6) 0.030(5) 0.083(5) 0.055(6)
C41 0.301(14) 0.143(6) 0.173(9) -0.034(6) 0.164(9) 0.022(8)
C42 0.207(9) 0.132(5) 0.146(7) -0.012(5) 0.113(6) 0.012(6)
C43 0.206(10) 0.117(5) 0.209(9) -0.003(6) 0.141(8) 0.020(6)
C44 0.205(9) 0.118(5) 0.173(8) -0.003(5) 0.131(7) 0.024(6)
C45 0.181(8) 0.115(5) 0.183(8) -0.015(5) 0.128(7) 0.024(6)
C46 0.169(8) 0.109(5) 0.145(6) 0.003(5) 0.095(6) 0.025(5)
C47 0.203(10) 0.122(5) 0.175(8) -0.003(6) 0.127(7) 0.037(6)
C48 0.205(10) 0.149(6) 0.153(7) 0.016(6) 0.109(7) 0.067(8)
C49 0.102(5) 0.183(6) 0.127(6) 0.095(5) -0.115(5) 0.034(4)
C50 0.253(9) 0.125(7) 0.169(9) 0.033(7) 0.080(10) 0.001(6)
C51 0.248(8) 0.126(6) 0.217(11) 0.052(9) 0.080(11) -0.005(6)
C52 0.268(7) 0.125(7) 0.163(8) 0.038(7) 0.093(9) 0.006(6)
C53 0.265(7) 0.110(5) 0.149(7) 0.019(6) 0.080(9) 0.004(5)
C54 0.150(6) 0.120(5) 0.172(8) -0.018(5) 0.098(7) 0.041(4)
C55 0.132(5) 0.125(5) 0.118(5) -0.009(5) 0.068(5) 0.022(4)
C56 0.144(6) 0.137(5) 0.200(9) 0.016(7) 0.077(8) 0.032(5)
C58 0.195(8) 0.132(6) 0.267(13) -0.002(9) 0.127(11) 0.038(6)
C59 0.164(7) 0.123(5) 0.143(6) 0.011(5) 0.091(7) 0.032(5)
C60 0.190(7) 0.100(4) 0.177(8) -0.011(5) 0.114(7) 0.037(4)
C61 0.175(6) 0.098(5) 0.186(8) 0.011(5) 0.104(7) 0.037(4)
C62 0.178(6) 0.100(5) 0.132(6) -0.001(4) 0.090(6) 0.021(5)
C63 0.179(7) 0.090(5) 0.160(8) -0.004(5) 0.086(7) 0.029(5)
C64 0.192(7) 0.148(6) 0.149(7) 0.017(6) 0.070(7) 0.032(6)
C65 0.185(7) 0.135(7) 0.250(13) -0.025(9) 0.108(10) 0.032(6)
C66 0.171(7) 0.113(5) 0.180(9) 0.026(6) 0.069(9) 0.050(5)
C67 0.208(7) 0.179(6) 0.108(6) 0.024(6) 0.044(7) 0.087(5)
C68 0.197(8) 0.187(7) 0.189(10) -0.002(9) 0.052(10) 0.099(6)
C69 0.148(5) 0.162(5) 0.151(6) 0.062(5) 0.045(5) 0.177(4)
C70 0.151(5) 0.136(5) 0.126(5) 0.017(5) 0.040(5) 0.130(4)
C71 0.132(5) 0.123(5) 0.166(7) 0.024(6) 0.053(7) 0.048(4)
C72 0.188(7) 0.112(5) 0.166(8) 0.004(6) 0.070(8) 0.041(5)
C73 0.164(7) 0.110(5) 0.157(7) 0.014(5) 0.103(6) 0.025(5)
C74 0.171(8) 0.098(5) 0.183(7) 0.015(5) 0.117(7) 0.014(5)
C75 0.230(9) 0.109(5) 0.190(8) 0.051(6) 0.150(8) 0.060(5)
C76 0.176(7) 0.107(5) 0.142(6) 0.007(5) 0.091(6) 0.034(5)
C77 0.162(8) 0.120(5) 0.154(7) 0.012(5) 0.094(6) 0.030(5)
C78 0.180(7) 0.111(4) 0.170(7) 0.002(5) 0.134(6) 0.025(5)
C87 0.122(5) 0.149(6) 0.178(8) -0.028(7) 0.060(6) 0.029(5)

loop_
_atom_type_symbol
_atom_type_description
_atom_type_scat_dispersion_real
_atom_type_scat_dispersion_imag
_atom_type_scat_source
C C 0.0033 0.0016 'International Tables Vol C Tables 4.2.6.8 and 6.1.1.4'
H H 0.0000 0.0000 'International Tables Vol C Tables 4.2.6.8 and 6.1.1.4'
N N 0.0061 0.0033 'International Tables Vol C Tables 4.2.6.8 and 6.1.1.4'
O O 0.0106 0.0060 'International Tables Vol C Tables 4.2.6.8 and 6.1.1.4'
Se Se -0.0929 2.2259 'International Tables Vol C Tables 4.2.6.8 and 6.1.1.4'

loop_
_geom_angle_atom_site_label_1
_geom_angle_atom_site_label_2
_geom_angle_atom_site_label_3
_geom_angle
C5 Se1 C16 86.4(3)
C38 Se2 C35 89.5(4)
C53 Se3 C70 92.2(4)
C1 N1 C2 121.9(9)
C26 N3 C25 134.9(9)
C48 N4 C41 128.5(8)
C50 N5 C49 117.7(11)
C65 N12 C68 117.1(15)
C19 N71 C20 116.5(8)
O2 C1 N1 121.4(8)
O2 C1 C9 121.3(8)
N1 C1 C9 116.5(8)
O1 C2 N1 114.1(11)
O1 C2 C3 125.2(10)
N1 C2 C3 109.4(9)
C4 C3 C2 115.6(8)
C8 C3 C2 123.6(8)
C8 C3 C4 120.5(8)
C3 C4 C5 116.7(7)
C4 C5 Se1 130.3(6)
C6 C5 Se1 108.3(6)
C6 C5 C4 121.2(7)
C5 C6 C7 119.0(8)
C15 C6 C5 118.0(8)
C15 C6 C7 122.6(8)
C8 C7 C6 118.7(8)
C8 C7 C12 125.0(8)
C12 C7 C6 116.2(8)
C7 C8 C3 123.2(8)
C9 C8 C3 117.6(8)
C9 C8 C7 118.7(8)
C8 C9 C1 123.2(9)
C8 C9 C10 120.6(8)
C10 C9 C1 115.9(8)
C9 C10 C11 122.2(8)
C12 C11 C10 116.1(7)
C73 C11 C10 125.8(7)
C73 C11 C12 117.8(8)
C11 C12 C7 116.5(8)
C13 C12 C7 121.6(7)
C13 C12 C11 121.4(7)
C12 C13 C14 119.5(7)
C12 C13 C24 122.0(7)
C24 C13 C14 115.6(7)
C13 C14 C15 117.3(7)
C22 C14 C13 125.8(7)
C22 C14 C15 114.9(7)
C6 C15 C14 119.9(8)
C6 C15 C16 120.4(8)
C16 C15 C14 118.9(8)
C15 C16 Se1 106.1(7)
C15 C16 C17 117.4(8)
C17 C16 Se1 135.4(6)
C18 C17 C16 127.8(8)
C17 C18 C19 125.3(8)
C17 C18 C22 112.8(8)
C19 C18 C22 121.7(8)
O3 C19 N71 118.5(10)
O3 C19 C18 121.2(11)
C18 C19 N71 119.9(9)
O4 C20 N71 109.7(8)
O4 C20 C21 126.8(10)
C21 C20 N71 115.9(9)
C20 C21 C22 123.2(9)
C20 C21 C23 121.5(8)
C22 C21 C23 114.6(7)
C14 C22 C18 126.4(8)
C14 C22 C21 118.3(7)
C18 C22 C21 115.1(7)
C24 C23 C21 122.4(8)
C23 C24 C13 121.4(8)
C23 C24 C74 122.7(8)
C74 C24 C13 114.8(8)
O6 C25 N3 120.7(11)
O6 C25 C33 124.4(11)
C33 C25 N3 108.4(9)
O5 C26 N3 131.3(10)
O5 C26 C27 116.0(10)
N3 C26 C27 111.6(9)
C26 C27 C32 114.1(8)
C28 C27 C26 121.3(9)
C28 C27 C32 124.5(8)
C27 C28 C29 124.4(9)
C28 C29 C30 115.9(8)
C28 C29 C78 129.5(8)
C78 C29 C30 114.1(7)
C31 C30 C29 118.9(8)
C44 C30 C29 117.2(8)
C44 C30 C31 123.2(8)
C30 C31 C32 126.8(8)
C36 C31 C30 118.1(8)
C36 C31 C32 114.9(9)
C31 C32 C27 109.1(8)
C33 C32 C27 127.5(9)
C33 C32 C31 122.7(9)
C32 C33 C25 121.0(9)
C34 C33 C25 116.9(10)
C34 C33 C32 121.6(10)
C33 C34 C35 119.0(10)
C34 C35 Se2 131.4(7)
C34 C35 C36 119.8(9)
C36 C35 Se2 106.8(7)
C31 C36 C35 119.7(9)
C37 C36 C31 122.9(9)
C37 C36 C35 116.0(8)
C36 C37 C38 118.4(9)
C36 C37 C43 121.6(8)
C38 C37 C43 119.7(9)
C37 C38 Se2 107.9(7)
C39 C38 Se2 138.6(7)
C39 C38 C37 113.3(9)
C40 C39 C38 121.6(9)
C39 C40 C41 111.0(8)
C39 C40 C42 127.2(9)
C42 C40 C41 121.8(10)
O7 C41 N4 120.7(8)
O7 C41 C40 130.3(11)
C40 C41 N4 108.4(8)
C40 C42 C47 126.4(9)
C43 C42 C40 118.5(9)
C43 C42 C47 114.9(8)
C42 C43 C37 118.9(8)
C42 C43 C44 128.5(9)
C44 C43 C37 112.6(8)
C30 C44 C43 120.5(9)
C30 C44 C45 128.2(8)
C43 C44 C45 111.3(7)
C44 C45 C77 113.5(7)
C46 C45 C44 121.7(8)
C46 C45 C77 124.0(8)
C45 C46 C47 122.7(8)
C42 C47 C48 117.1(8)
C46 C47 C42 120.7(8)
C46 C47 C48 121.3(9)
O8 C48 N4 122.2(9)
O8 C48 C47 120.6(9)
N4 C48 C47 115.3(10)
O10 C49 N5 109.1(9)
O10 C49 C87 143.5(10)
C87 C49 N5 104.3(8)
O9 C50 N5 103.2(13)
C51 C50 O9 129.6(15)
C51 C50 N5 122.1(13)
C50 C51 C52 114.0(13)
C50 C51 C56 120.1(15)
C52 C51 C56 124.2(14)
C51 C52 C53 116.7(11)
C52 C53 Se3 136.7(8)
C52 C53 C54 115.7(10)
C54 C53 Se3 107.5(9)
C55 C54 C53 116.6(10)
C71 C54 C53 109.6(9)
C71 C54 C55 133.6(10)
C54 C55 C60 113.9(9)
C56 C55 C54 128.1(10)
C56 C55 C60 118.0(9)
C55 C56 C51 117.9(11)
C55 C56 C87 125.2(10)
C87 C56 C51 116.1(12)
C59 C58 C87 131.0(12)
C58 C59 C60 116.9(11)
C58 C59 C75 126.6(11)
C60 C59 C75 116.0(10)
C59 C60 C55 118.8(10)
C59 C60 C61 120.7(9)
C61 C60 C55 120.1(8)
C60 C61 C72 123.2(9)
C62 C61 C60 123.0(9)
C62 C61 C72 113.3(10)
C61 C62 C76 113.6(9)
C63 C62 C61 113.3(9)
C63 C62 C76 132.3(9)
C64 C63 C62 132.6(11)
C63 C64 C65 129.2(12)
C63 C64 C66 116.1(12)
C65 C64 C66 114.5(12)
O11 C65 N12 124.8(17)
O11 C65 C64 111.9(14)
N12 C65 C64 122.5(15)
C67 C66 C64 124.4(13)
C72 C66 C64 114.3(11)
C72 C66 C67 121.2(13)
C66 C67 C69 124.0(12)
C68 C67 C66 113.6(13)
C68 C67 C69 122.4(11)
O12 C68 N12 110.0(16)
O12 C68 C67 124.5(17)
C67 C68 N12 123.9(12)
C70 C69 C67 102.4(7)
C69 C70 Se3 119.0(6)
C69 C70 C71 142.7(10)
C71 C70 Se3 95.5(7)
C54 C71 C70 134.9(10)
C54 C71 C72 120.7(9)
C70 C71 C72 103.8(9)
C61 C72 C71 108.4(10)
C66 C72 C61 129.6(11)
C66 C72 C71 121.9(10)
C11 C73 C74 115.5(8)
C11 C73 C78 129.9(8)
C74 C73 C78 114.1(7)
C24 C74 C73 116.5(7)
C75 C74 C24 123.2(7)
C75 C74 C73 118.0(7)
C74 C75 C59 121.2(9)
C74 C75 C76 120.6(8)
C76 C75 C59 117.7(8)
C75 C76 C62 120.3(8)
C77 C76 C62 119.3(8)
C77 C76 C75 120.2(8)
C76 C77 C45 123.0(7)
C78 C77 C45 115.5(7)
C78 C77 C76 121.4(7)
C29 C78 C73 112.9(7)
C77 C78 C29 128.8(8)
C77 C78 C73 118.1(8)
C49 C87 C56 134.2(11)
C49 C87 C58 116.8(10)
C56 C87 C58 109.0(10)

loop_
_geom_bond_atom_site_label_1
_geom_bond_atom_site_label_2
_geom_bond_distance
Se1 C5 1.894(7)
Se1 C16 1.901(10)
Se2 C35 1.974(9)
Se2 C38 1.813(12)
Se3 C53 1.819(14)
Se3 C70 2.113(11)
O1 C2 1.249(13)
O3 C19 1.219(11)
O4 C20 1.244(11)
O5 C26 1.074(11)
O6 C25 1.176(13)
O7 C41 1.156(10)
O8 C48 1.234(12)
O9 C50 1.362(14)
O10 C49 1.120(8)
O11 C65 1.158(14)
N1 C1 1.391(12)
N1 C2 1.427(12)
N3 C25 1.594(15)
N3 C26 1.354(13)
N4 C41 1.551(14)
N4 C48 1.351(12)
N5 C49 1.757(14)
N5 C50 1.433(16)
N12 C65 1.301(16)
N71 C20 1.571(12)
C1 O2 1.330(10)
C1 C9 1.429(13)
C3 C2 1.501(14)
C3 C4 1.455(11)
C3 C8 1.365(11)
C4 C5 1.509(11)
C5 C6 1.323(11)
C6 C7 1.535(12)
C6 C15 1.298(11)
C7 C8 1.364(12)
C7 C12 1.457(12)
C8 C9 1.349(11)
C9 C10 1.413(12)
C10 C11 1.454(12)
C11 C12 1.437(11)
C12 C13 1.367(11)
C13 C14 1.474(10)
C13 C24 1.450(12)
C14 C15 1.531(12)
C14 C22 1.337(11)
C15 C16 1.341(11)
C16 C17 1.432(13)
C17 C18 1.314(12)
C18 C19 1.408(14)
C18 C22 1.448(11)
C19 N71 1.425(14)
C21 C20 1.270(12)
C21 C22 1.528(12)
C21 C23 1.541(12)
C24 C23 1.350(12)
C26 C27 1.588(14)
C27 C28 1.343(13)
C27 C32 1.601(14)
C28 C29 1.381(12)
C29 C30 1.559(11)
C29 C78 1.412(12)
C30 C31 1.404(12)
C30 C44 1.346(12)
C31 C32 1.444(13)
C31 C36 1.337(11)
C32 C33 1.335(13)
C33 C25 1.530(15)
C33 C34 1.263(12)
C34 C35 1.406(13)
C35 C36 1.412(13)
C36 C37 1.332(12)
C37 C38 1.490(12)
C37 C43 1.521(13)
C38 C39 1.438(14)
C39 C40 1.335(13)
C40 C41 1.488(12)
C40 C42 1.364(11)
C42 C43 1.355(12)
C42 C47 1.403(13)
C43 C44 1.443(12)
C44 C45 1.446(12)
C45 C46 1.338(10)
C46 C47 1.389(11)
C47 C48 1.475(13)
C49 C87 1.329(12)
C50 C51 1.291(17)
C51 C52 1.416(16)
C51 C56 1.455(16)
C52 C53 1.481(16)
C54 C53 1.619(14)
C54 C55 1.339(12)
C54 C71 1.256(12)
C55 C56 1.303(12)
C55 C60 1.500(12)
C56 C87 1.443(13)
C58 C59 1.228(14)
C59 C60 1.403(12)
C60 C61 1.449(13)
C61 C62 1.412(12)
C61 C72 1.526(14)
C62 C63 1.342(12)
C63 C64 1.321(13)
C64 C65 1.474(17)
C64 C66 1.469(15)
C66 C67 1.392(14)
C66 C72 1.233(14)
C67 C68 1.416(18)
C67 C69 1.580(16)
C68 O12 1.207(13)
C68 N12 1.448(19)
C69 C70 1.216(12)
C70 C71 1.407(11)
C71 C72 1.619(15)
C73 C11 1.385(11)
C73 C74 1.523(12)
C73 C78 1.535(11)
C74 C24 1.438(11)
C74 C75 1.401(11)
C75 C59 1.505(14)
C75 C76 1.403(12)
C76 C62 1.501(12)
C77 C45 1.598(11)
C77 C76 1.379(11)
C77 C78 1.343(11)
C87 C58 1.483(16)
